data_1549109
loop_
_publ_author_name
'Thangavadivale, Vargini'
'Aguiar, Pedro M.'
'Jasim, Naseralla A.'
'Pike, Sarah J.'
'Smith, Dan A.'
'Whitwood, Adrian C.'
'Brammer, Lee'
'Perutz, Robin N.'

_publ_section_title
;
 Self-complementary nickel halides enable multifaceted comparisons of
 intermolecular halogen bonds: fluoride ligands <i>vs.</i> other halides.
;
_journal_issue 15
_journal_name_full 'Chemical science'
_journal_page_first 3767
_journal_page_last 3781
_journal_paper_doi 10.1039/c8sc00890f
_journal_volume 9
_journal_year 2018
_chemical_absolute_configuration ad
_chemical_formula_moiety 'C18 H30 F5 I Ni P2'
_chemical_formula_sum 'C18 H30 F5 I Ni P2'
_chemical_formula_weight 588.97
_space_group_crystal_system monoclinic
_space_group_IT_number 5
_space_group_name_Hall 'I 2y'
_space_group_name_H-M_alt 'I 1 2 1'
_symmetry_space_group_name_Hall 'I 2y'
_symmetry_space_group_name_H-M 'I 1 2 1'
_atom_sites_solution_hydrogens geom
_atom_sites_solution_primary heavy
_audit_creation_date 2014-06-16
_audit_creation_method
;
Olex2 1.2
(compiled 2014.05.21 svn.r2940 for OlexSys, GUI svn.r4846)
;
_audit_update_record
;
2018-02-23 deposited with the CCDC.
2018-03-19 downloaded from the CCDC.
;
_cell_angle_alpha 90
_cell_angle_beta 94.392(5)
_cell_angle_gamma 90
_cell_formula_units_Z 2
_cell_length_a 7.8675(5)
_cell_length_b 11.3291(3)
_cell_length_c 12.9347(6)
_cell_measurement_reflns_used 3697
_cell_measurement_temperature 110.05(10)
_cell_measurement_theta_max 31.2660
_cell_measurement_theta_min 3.1250
_cell_volume 1149.51(10)
_computing_cell_refinement
;
CrysAlisPro, Agilent Technologies,
Version 1.171.37.33 (release 27-03-2014 CrysAlis171 .NET)
(compiled Mar 27 2014,17:12:48)
;
_computing_data_collection
;
CrysAlisPro, Agilent Technologies,
Version 1.171.37.33 (release 27-03-2014 CrysAlis171 .NET)
(compiled Mar 27 2014,17:12:48)
;
_computing_data_reduction
;
CrysAlisPro, Agilent Technologies,
Version 1.171.37.33 (release 27-03-2014 CrysAlis171 .NET)
(compiled Mar 27 2014,17:12:48)
;
_computing_molecular_graphics 'Olex2 (Dolomanov et al., 2009)'
_computing_publication_material 'Olex2 (Dolomanov et al., 2009)'
_computing_structure_refinement 'ShelXL (Sheldrick, 2008)'
_computing_structure_solution 'ShelXS (Sheldrick, 2008)'
_diffrn_ambient_environment N~2~
_diffrn_ambient_temperature 110.05(10)
_diffrn_detector 'CCD plate'
_diffrn_detector_area_resol_mean 16.1450
_diffrn_detector_type Eos
_diffrn_measured_fraction_theta_full 0.887
_diffrn_measured_fraction_theta_max 0.863
_diffrn_measurement_details
;
#__ type_ start__ end____ width___ exp.time_
  1 omega -101.00  -64.00   1.0000    7.0000
omega____ theta____ kappa____ phi______ frames
    -      -25.1392 -178.0000   30.0000 37

#__ type_ start__ end____ width___ exp.time_
  2 omega  -17.00   77.00   1.0000    7.0000
omega____ theta____ kappa____ phi______ frames
    -       26.5455   19.0000   30.0000 94

#__ type_ start__ end____ width___ exp.time_
  3 omega  -42.00   61.00   1.0000    7.0000
omega____ theta____ kappa____ phi______ frames
    -       26.5455    0.0000  -30.0000 103

#__ type_ start__ end____ width___ exp.time_
  4 omega  -20.00   68.00   1.0000    7.0000
omega____ theta____ kappa____ phi______ frames
    -       26.5455  -99.0000    0.0000 88

#__ type_ start__ end____ width___ exp.time_
  5 omega   -4.00   97.00   1.0000    7.0000
omega____ theta____ kappa____ phi______ frames
    -       26.5455   77.0000 -180.0000 101

#__ type_ start__ end____ width___ exp.time_
  6 omega  -42.00   48.00   1.0000    7.0000
omega____ theta____ kappa____ phi______ frames
    -       26.5455  -57.0000 -180.0000 90

#__ type_ start__ end____ width___ exp.time_
  7 omega  -46.00  100.00   1.0000    7.0000
omega____ theta____ kappa____ phi______ frames
    -       26.5455    0.0000 -180.0000 146
;
_diffrn_measurement_device 'four-circle diffractometer'
_diffrn_measurement_device_type 'SuperNova, Single source at offset, Eos'
_diffrn_measurement_method '\w scans'
_diffrn_orient_matrix_UB_11 0.0008588000
_diffrn_orient_matrix_UB_12 0.0268449000
_diffrn_orient_matrix_UB_13 -0.0494513000
_diffrn_orient_matrix_UB_21 0.0683320000
_diffrn_orient_matrix_UB_22 -0.0372185000
_diffrn_orient_matrix_UB_23 -0.0118535000
_diffrn_orient_matrix_UB_31 -0.0592822000
_diffrn_orient_matrix_UB_32 -0.0426073000
_diffrn_orient_matrix_UB_33 -0.0208729000
_diffrn_radiation_monochromator mirror
_diffrn_radiation_probe x-ray
_diffrn_radiation_type MoK\a
_diffrn_radiation_wavelength 0.71073
_diffrn_reflns_av_R_equivalents 0.0382
_diffrn_reflns_av_unetI/netI 0.0383
_diffrn_reflns_Laue_measured_fraction_full 0.887
_diffrn_reflns_Laue_measured_fraction_max 0.863
_diffrn_reflns_limit_h_max 8
_diffrn_reflns_limit_h_min -8
_diffrn_reflns_limit_k_max 13
_diffrn_reflns_limit_k_min -14
_diffrn_reflns_limit_l_max 16
_diffrn_reflns_limit_l_min -16
_diffrn_reflns_number 5693
_diffrn_reflns_point_group_measured_fraction_full 0.874
_diffrn_reflns_point_group_measured_fraction_max 0.847
_diffrn_reflns_theta_full 25.214
_diffrn_reflns_theta_max 26.348
_diffrn_reflns_theta_min 2.931
_diffrn_source 'SuperNova (Mo) X-ray Source'
_exptl_absorpt_coefficient_mu 2.367
_exptl_absorpt_correction_T_max 0.875
_exptl_absorpt_correction_T_min 0.689
_exptl_absorpt_correction_type analytical
_exptl_absorpt_process_details
;
CrysAlisPro, Agilent Technologies,
Version 1.171.37.33 (release 27-03-2014 CrysAlis171 .NET)
(compiled Mar 27 2014,17:12:48)
Analytical numeric absorption correction using a multifaceted crystal
            model based on expressions derived by R.C. Clark & J.S. Reid.
(Clark, R. C. & Reid, J. S. (1995). Acta Cryst. A51, 887-897)
Empirical absorption correction using spherical harmonics,
 implemented in SCALE3 ABSPACK scaling algorithm.
;
_exptl_crystal_colour 'clear yellow'
_exptl_crystal_colour_lustre clear
_exptl_crystal_colour_primary yellow
_exptl_crystal_density_diffrn 1.702
_exptl_crystal_description block
_exptl_crystal_F_000 588
_exptl_crystal_recrystallization_method 'Re-crystallisation from solvent: Hexane'
_exptl_crystal_size_max 0.2226
_exptl_crystal_size_mid 0.1261
_exptl_crystal_size_min 0.0726
_refine_diff_density_max 0.750
_refine_diff_density_min -0.802
_refine_diff_density_rms 0.094
_refine_ls_abs_structure_details
;
 Flack x determined using 882 quotients [(I+)-(I-)]/[(I+)+(I-)]
 (Parsons and Flack (2004), Acta Cryst. A60, s61).
;
_refine_ls_abs_structure_Flack 0.087(15)
_refine_ls_extinction_method none
_refine_ls_goodness_of_fit_ref 1.058
_refine_ls_hydrogen_treatment constr
_refine_ls_matrix_type full
_refine_ls_number_parameters 128
_refine_ls_number_reflns 2011
_refine_ls_number_restraints 7
_refine_ls_restrained_S_all 1.069
_refine_ls_R_factor_all 0.0266
_refine_ls_R_factor_gt 0.0255
_refine_ls_shift/su_max 0.000
_refine_ls_shift/su_mean 0.000
_refine_ls_structure_factor_coef Fsqd
_refine_ls_weighting_details 'w=1/[\s^2^(Fo^2^)+(0.0345P)^2^] where P=(Fo^2^+2Fc^2^)/3'
_refine_ls_weighting_scheme calc
_refine_ls_wR_factor_gt 0.0592
_refine_ls_wR_factor_ref 0.0595
_reflns_Friedel_coverage 0.865
_reflns_Friedel_fraction_full 0.859
_reflns_Friedel_fraction_max 0.830
_reflns_number_gt 1952
_reflns_number_total 2011
_reflns_threshold_expression 'I > 2\s(I)'
_cod_data_source_file c8sc00890f2.cif
_cod_data_source_block 1pF_rnp1332a_twin1_hklf4
_cod_depositor_comments 'Adding full bibliography for 1549107--1549121.cif.'
_cod_database_code 1549109
_shelxl_version_number 2013-4
_chemical_oxdiff_formula 'C18 H30 F5 I1 Ni1 P2'
_chemical_oxdiff_usercomment 'Vargini's Ni(F)(PEt3)2(C6F4I)'
_shelx_space_group_comment
;
The symmetry employed for this shelxl refinement is uniquely defined
by the following loop, which should always be used as a source of
symmetry information in preference to the above space-group names.
They are only intended as comments.
;
_diffrn_oxdiff_twin_integration_method simultaneous
_olex2_refinement_description
;
1. Fixed Uiso
 At 1.2 times of:
  All C(H,H) groups
 At 1.5 times of:
  All C(H,H,H) groups
2. Uiso/Uaniso restraints and constraints
Uanis(F1) \\sim Ueq: with sigma of 0.002 and sigma for terminal atoms of 0.004
3.a Secondary CH2 refined with riding coordinates:
 C5(H5A,H5B), C7(H7A,H7B), C9(H9A,H9B)
3.b Idealised Me refined as rotating group:
 C6(H6A,H6B,H6C), C8(H8A,H8B,H8C), C10(H10A,H10B,H10C)
;
_olex2_submission_original_sample_id rnp1332
_olex2_submission_special_instructions 'No special instructions were received'

loop_
_space_group_symop_operation_xyz
'x, y, z'
'-x, y, -z'
'x+1/2, y+1/2, z+1/2'
'-x+1/2, y+1/2, -z+1/2'

loop_
_atom_site_label
_atom_site_type_symbol
_atom_site_fract_x
_atom_site_fract_y
_atom_site_fract_z
_atom_site_U_iso_or_equiv
_atom_site_adp_type
_atom_site_occupancy
_atom_site_site_symmetry_order
_atom_site_calc_flag
_atom_site_refinement_flags_posn
_atom_site_refinement_flags_adp
_atom_site_refinement_flags_occupancy
C1 C 0.0000 0.3680(12) 0.0000 0.016(3) Uani 1 2 d S T P
C2 C 0.1442(8) 0.4357(6) -0.0114(5) 0.0117(13) Uani 1 1 d . . .
C3 C 0.1471(10) 0.5565(6) -0.0117(5) 0.0178(14) Uani 1 1 d . . .
C4 C 0.0000 0.6211(10) 0.0000 0.012(2) Uani 1 2 d S T P
C5 C -0.0374(7) 0.3122(8) 0.2429(4) 0.0205(11) Uani 1 1 d . . .
H5A H -0.0226 0.3920 0.2137 0.025 Uiso 1 1 calc R . .
H5B H -0.1601 0.2925 0.2326 0.025 Uiso 1 1 calc R . .
C6 C 0.0106(8) 0.3180(8) 0.3586(4) 0.0209(13) Uani 1 1 d . . .
H6A H 0.1274 0.3477 0.3708 0.031 Uiso 1 1 calc GR . .
H6B H 0.0033 0.2389 0.3886 0.031 Uiso 1 1 calc GR . .
H6C H -0.0678 0.3712 0.3912 0.031 Uiso 1 1 calc GR . .
C7 C 0.3017(8) 0.2487(6) 0.1949(5) 0.0209(13) Uani 1 1 d . . .
H7A H 0.3182 0.3307 0.1712 0.025 Uiso 1 1 calc R . .
H7B H 0.3298 0.2464 0.2708 0.025 Uiso 1 1 calc R . .
C8 C 0.4241(9) 0.1667(7) 0.1418(6) 0.0318(18) Uani 1 1 d . . .
H8A H 0.3757 0.1478 0.0716 0.048 Uiso 1 1 calc GR . .
H8B H 0.4405 0.0937 0.1820 0.048 Uiso 1 1 calc GR . .
H8C H 0.5342 0.2063 0.1378 0.048 Uiso 1 1 calc GR . .
C9 C 0.0626(7) 0.0658(5) 0.2322(5) 0.0194(13) Uani 1 1 d . . .
H9A H 0.1304 0.0066 0.1969 0.023 Uiso 1 1 calc R . .
H9B H 0.1126 0.0731 0.3045 0.023 Uiso 1 1 calc R . .
C10 C -0.1189(8) 0.0215(7) 0.2335(5) 0.0298(16) Uani 1 1 d . . .
H10A H -0.1704 0.0157 0.1623 0.045 Uiso 1 1 calc GR . .
H10B H -0.1850 0.0766 0.2729 0.045 Uiso 1 1 calc GR . .
H10C H -0.1187 -0.0565 0.2663 0.045 Uiso 1 1 calc GR . .
F1 F 0.0000 0.0405(4) 0.0000 0.0265(14) Uani 1 2 d S TU P
F2 F 0.2934(5) 0.3794(3) -0.0259(3) 0.0203(9) Uani 1 1 d . . .
F3 F 0.2953(5) 0.6132(4) -0.0228(4) 0.0233(10) Uani 1 1 d . . .
I1 I 0.0000 0.80612(2) 0.0000 0.01916(17) Uani 1 2 d S T P
Ni1 Ni 0.0000 0.20268(10) 0.0000 0.0120(3) Uani 1 2 d S T P
P1 P 0.08000(19) 0.20765(15) 0.16730(11) 0.0141(3) Uani 1 1 d . . .

loop_
_atom_site_aniso_label
_atom_site_aniso_U_11
_atom_site_aniso_U_22
_atom_site_aniso_U_33
_atom_site_aniso_U_23
_atom_site_aniso_U_13
_atom_site_aniso_U_12
C1 0.018(6) 0.019(7) 0.011(5) 0.000 -0.004(4) 0.000
C2 0.009(3) 0.013(4) 0.012(3) 0.000(2) 0.001(2) 0.003(3)
C3 0.025(4) 0.013(4) 0.015(3) 0.000(2) -0.003(3) -0.005(3)
C4 0.016(6) 0.009(5) 0.010(4) 0.000 0.000(4) 0.000
C5 0.029(3) 0.019(3) 0.013(2) -0.002(3) -0.001(2) 0.005(3)
C6 0.029(3) 0.017(3) 0.016(2) -0.003(3) -0.002(2) 0.003(3)
C7 0.024(4) 0.018(3) 0.020(3) 0.002(3) -0.005(2) 0.001(3)
C8 0.023(4) 0.035(5) 0.038(4) -0.001(3) 0.000(3) 0.003(3)
C9 0.026(4) 0.016(3) 0.016(3) 0.005(2) -0.004(2) -0.001(2)
C10 0.034(4) 0.029(5) 0.027(3) 0.004(3) 0.001(3) -0.012(3)
F1 0.048(3) 0.008(3) 0.024(2) 0.000 -0.001(2) 0.000
F2 0.019(2) 0.013(2) 0.029(2) 0.0023(16) 0.0025(17) 0.0017(14)
F3 0.023(3) 0.014(2) 0.033(2) 0.0010(16) 0.0008(19) -0.0066(14)
I1 0.0311(3) 0.0056(3) 0.0194(3) 0.000 -0.0074(2) 0.000
Ni1 0.0188(7) 0.0051(7) 0.0116(6) 0.000 -0.0020(4) 0.000
P1 0.0187(9) 0.0088(8) 0.0139(7) 0.0003(6) -0.0031(6) 0.0006(6)

loop_
_atom_type_symbol
_atom_type_description
_atom_type_scat_dispersion_real
_atom_type_scat_dispersion_imag
_atom_type_scat_source
C C 0.0033 0.0016 'International Tables Vol C Tables 4.2.6.8 and 6.1.1.4'
H H 0.0000 0.0000 'International Tables Vol C Tables 4.2.6.8 and 6.1.1.4'
F F 0.0171 0.0103 'International Tables Vol C Tables 4.2.6.8 and 6.1.1.4'
I I -0.4742 1.8119 'International Tables Vol C Tables 4.2.6.8 and 6.1.1.4'
Ni Ni 0.3393 1.1124 'International Tables Vol C Tables 4.2.6.8 and 6.1.1.4'
P P 0.1023 0.0942 'International Tables Vol C Tables 4.2.6.8 and 6.1.1.4'

loop_
_exptl_crystal_face_index_h
_exptl_crystal_face_index_k
_exptl_crystal_face_index_l
_exptl_crystal_face_perp_dist
_exptl_oxdiff_crystal_face_indexfrac_h
_exptl_oxdiff_crystal_face_indexfrac_k
_exptl_oxdiff_crystal_face_indexfrac_l
_exptl_oxdiff_crystal_face_x
_exptl_oxdiff_crystal_face_y
_exptl_oxdiff_crystal_face_z
1 0 -1 0.0363 0.9993 -0.0005 -0.9977 0.0502 0.0801 -0.0384
2 -5 -1 0.0736 1.9978 -4.9966 -0.9925 -0.0833 0.3342 0.1152
1 3 3 0.0883 0.9972 2.9982 2.9981 -0.0669 -0.0790 -0.2494
-1 -3 -3 0.0883 -0.9972 -2.9982 -2.9981 0.0669 0.0790 0.2494
2 0 3 0.0696 1.9958 0.0005 3.0019 -0.1467 0.1008 -0.1810
-2 3 -4 0.0804 -1.9952 2.9967 -4.0033 0.2767 -0.2004 0.0742
-1 0 2 0.0297 -0.9999 0.0009 1.9971 -0.0996 -0.0920 0.0176
-2 -2 3 0.0450 -1.9992 -1.9969 2.9961 -0.2035 -0.0978 0.1411
-1 0 1 0.0363 -0.9993 0.0005 0.9977 -0.0502 -0.0801 0.0384
0 0 1 0.0541 -0.0005 0.0003 0.9994 -0.0494 -0.0119 -0.0208
1 1 -3 0.0561 1.0005 0.9980 -2.9972 0.1759 0.0667 -0.0393
3 0 1 0.0591 2.9957 -0.0004 1.0048 -0.0471 0.1928 -0.1985
-2 4 1 0.0950 -1.9979 3.9974 0.9932 0.0565 -0.2971 -0.0726
-1 0 -4 0.0532 -0.9965 -0.0010 -3.9995 0.1969 -0.0206 0.1426
-1 2 3 0.0616 -1.0003 1.9995 2.9952 -0.0953 -0.1783 -0.0884
0 -3 1 0.0823 -0.0007 -2.9972 1.0014 -0.1300 0.0996 0.1068

loop_
_geom_angle_atom_site_label_1
_geom_angle_atom_site_label_2
_geom_angle_atom_site_label_3
_geom_angle
_geom_angle_site_symmetry_1
_geom_angle_site_symmetry_3
C2 C1 C2 112.8(11) . 2
C2 C1 Ni1 123.6(6) . .
C2 C1 Ni1 123.6(6) 2 .
C3 C2 C1 124.6(9) . .
F2 C2 C1 118.5(7) . .
F2 C2 C3 116.9(7) . .
C2 C3 C4 120.8(8) . .
F3 C3 C2 119.4(8) . .
F3 C3 C4 119.7(7) . .
C3 C4 C3 116.3(10) . 2
C3 C4 I1 121.8(5) 2 .
C3 C4 I1 121.8(5) . .
C6 C5 P1 117.2(5) . .
C8 C7 P1 112.5(5) . .
C10 C9 P1 113.6(4) . .
C1 Ni1 P1 88.54(6) . 2
C1 Ni1 P1 88.54(6) . .
F1 Ni1 C1 180.0 . .
F1 Ni1 P1 91.46(6) . .
F1 Ni1 P1 91.46(6) . 2
P1 Ni1 P1 177.07(12) 2 .
C5 P1 Ni1 115.00(19) . .
C7 P1 C5 104.2(3) . .
C7 P1 C9 103.9(3) . .
C7 P1 Ni1 113.4(2) . .
C9 P1 C5 105.4(3) . .
C9 P1 Ni1 113.8(2) . .

loop_
_geom_bond_atom_site_label_1
_geom_bond_atom_site_label_2
_geom_bond_distance
_geom_bond_site_symmetry_2
C1 C2 1.387(10) .
C1 C2 1.387(10) 2
C1 Ni1 1.873(13) .
C2 C3 1.369(8) .
C2 F2 1.362(8) .
C3 C4 1.387(10) .
C3 F3 1.348(9) .
C4 C3 1.387(10) 2
C4 I1 2.096(11) .
C5 C6 1.517(8) .
C5 P1 1.830(7) .
C7 C8 1.538(10) .
C7 P1 1.814(6) .
C9 C10 1.515(8) .
C9 P1 1.823(6) .
F1 Ni1 1.837(5) .
Ni1 P1 2.2076(15) 2
Ni1 P1 2.2076(15) .

loop_
_geom_torsion_atom_site_label_1
_geom_torsion_atom_site_label_2
_geom_torsion_atom_site_label_3
_geom_torsion_atom_site_label_4
_geom_torsion
_geom_torsion_site_symmetry_1
_geom_torsion_site_symmetry_4
C1 C2 C3 C4 0.1(12) . .
C1 C2 C3 F3 179.7(4) . .
C2 C1 C2 C3 -0.1(6) 2 .
C2 C1 C2 F2 -178.3(6) 2 .
C2 C1 Ni1 P1 -94.8(3) . 2
C2 C1 Ni1 P1 85.2(3) 2 2
C2 C1 Ni1 P1 -94.8(3) 2 .
C2 C1 Ni1 P1 85.2(3) . .
C2 C3 C4 C3 -0.1(5) . 2
C2 C3 C4 I1 179.9(5) . .
C6 C5 P1 C7 -56.1(7) . .
C6 C5 P1 C9 53.0(6) . .
C6 C5 P1 Ni1 179.1(5) . .
C8 C7 P1 C5 177.4(5) . .
C8 C7 P1 C9 67.2(5) . .
C8 C7 P1 Ni1 -56.8(5) . .
C10 C9 P1 C5 62.1(5) . .
C10 C9 P1 C7 171.4(4) . .
C10 C9 P1 Ni1 -64.8(5) . .
F2 C2 C3 C4 178.4(4) . .
F2 C2 C3 F3 -2.1(11) . .
F3 C3 C4 C3 -179.6(7) . 2
F3 C3 C4 I1 0.4(7) . .
Ni1 C1 C2 C3 179.9(6) . .
Ni1 C1 C2 F2 1.7(6) . .

loop_
_diffrn_oxdiff_twin_id
_diffrn_oxdiff_twin_ratio
_diffrn_oxdiff_twin_reflns_isolated
_diffrn_oxdiff_twin_reflns_overlapped
1 0.7287 3726 2951
2 0.2713 0 2950
